data_4036113
loop_
_publ_author_name
'Tepper, Ronny'
'Schulze, Benjamin'
'J\"ager, Michael'
'Friebe, Christian'
'Scharf, Daniel H.'
'G\"orls, Helmar'
'Schubert, Ulrich S.'

_publ_section_title
;
 Anion receptors based on halogen bonding with halo-1,2,3-triazoliums.
;
_journal_issue 6
_journal_name_full 'The Journal of organic chemistry'
_journal_page_first 3139
_journal_page_last 3150
_journal_paper_doi 10.1021/acs.joc.5b00028
_journal_volume 80
_journal_year 2015
_chemical_formula_moiety 'C30 H32 I2 N6, O4 S, B H3 O3, 3(C2 H3 N), H2 O'
_chemical_formula_sum 'C36 H46 B I2 N9 O8 S'
_chemical_formula_weight 1029.49
_space_group_IT_number 2
_space_group_name_Hall '-P 1'
_space_group_name_H-M_alt 'P -1'
_symmetry_cell_setting triclinic
_symmetry_space_group_name_Hall '-P 1'
_symmetry_space_group_name_H-M 'P -1'
_atom_sites_solution_hydrogens mixed
_atom_sites_solution_primary direct
_atom_sites_solution_secondary difmap
_audit_creation_method SHELXL-97
_cell_angle_alpha 100.157(1)
_cell_angle_beta 93.967(1)
_cell_angle_gamma 103.274(1)
_cell_formula_units_Z 2
_cell_length_a 11.6178(2)
_cell_length_b 12.8054(2)
_cell_length_c 15.4388(3)
_cell_measurement_temperature 133(2)
_cell_volume 2185.98(7)
_computing_cell_refinement DENZO
_computing_data_collection COLLECT
_computing_data_reduction DENZO
_computing_molecular_graphics SHELXTL/PC
_computing_publication_material SHELXL-97
_computing_structure_refinement 'SHELXL-97 (Sheldrick, 2008)'
_computing_structure_solution 'SHELXS-97 (Sheldrick, 2008)'
_diffrn_ambient_temperature 133(2)
_diffrn_measured_fraction_theta_full 0.967
_diffrn_measured_fraction_theta_max 0.967
_diffrn_measurement_device_type KappaCCD
_diffrn_measurement_method 'phi- + omega-scan'
_diffrn_radiation_monochromator graphite
_diffrn_radiation_source 'fine-focus sealed tube'
_diffrn_radiation_type MoK\a
_diffrn_radiation_wavelength 0.71073
_diffrn_reflns_av_R_equivalents 0.0189
_diffrn_reflns_av_sigmaI/netI 0.0281
_diffrn_reflns_limit_h_max 15
_diffrn_reflns_limit_h_min -15
_diffrn_reflns_limit_k_max 16
_diffrn_reflns_limit_k_min -16
_diffrn_reflns_limit_l_max 20
_diffrn_reflns_limit_l_min -20
_diffrn_reflns_number 16520
_diffrn_reflns_theta_full 27.46
_diffrn_reflns_theta_max 27.46
_diffrn_reflns_theta_min 2.13
_exptl_absorpt_coefficient_mu 1.544
_exptl_absorpt_correction_T_max 0.9976
_exptl_absorpt_correction_T_min 0.8243
_exptl_absorpt_correction_type multi-scan
_exptl_absorpt_process_details 'SADABS, Bruker-AXS, 2002'
_exptl_crystal_colour colopurless
_exptl_crystal_density_diffrn 1.564
_exptl_crystal_density_method 'not measured'
_exptl_crystal_description prism
_exptl_crystal_F_000 1032
_exptl_crystal_size_max 0.043
_exptl_crystal_size_mid 0.043
_exptl_crystal_size_min 0.043
_refine_diff_density_max 0.831
_refine_diff_density_min -0.326
_refine_diff_density_rms 0.074
_refine_ls_extinction_method none
_refine_ls_goodness_of_fit_ref 1.068
_refine_ls_hydrogen_treatment mixed
_refine_ls_matrix_type full
_refine_ls_number_parameters 665
_refine_ls_number_reflns 9653
_refine_ls_number_restraints 0
_refine_ls_restrained_S_all 1.068
_refine_ls_R_factor_all 0.0278
_refine_ls_R_factor_gt 0.0248
_refine_ls_shift/su_max 0.001
_refine_ls_shift/su_mean 0.000
_refine_ls_structure_factor_coef Fsqd
_refine_ls_weighting_details 'calc w=1/[\s^2^(Fo^2^)+(0.0000P)^2^+3.6501P] where P=(Fo^2^+2Fc^2^)/3'
_refine_ls_weighting_scheme calc
_refine_ls_wR_factor_gt 0.0535
_refine_ls_wR_factor_ref 0.0554
_reflns_number_gt 8990
_reflns_number_total 9653
_reflns_threshold_expression >2sigma(I)
_cod_data_source_file jo5b00028_si_002.cif
_cod_data_source_block FO5486
_cod_original_cell_volume 2185.97(7)
_cod_database_code 4036113
_publcif_datablock.id {72728067-5012-468d-aa48-753b0f2b03c1}

loop_
_symmetry_equiv_pos_as_xyz
'x, y, z'
'-x, -y, -z'

loop_
_atom_site_label
_atom_site_type_symbol
_atom_site_fract_x
_atom_site_fract_y
_atom_site_fract_z
_atom_site_U_iso_or_equiv
_atom_site_adp_type
_atom_site_occupancy
_atom_site_symmetry_multiplicity
_atom_site_calc_flag
_atom_site_refinement_flags
I1 I 0.457657(12) 0.423150(11) 0.126184(9) 0.01557(4) Uani 1 1 d .
I2 I 0.618642(12) 0.654039(12) 0.347336(9) 0.01744(4) Uani 1 1 d .
N1 N 0.73325(16) 0.34076(15) -0.01490(12) 0.0159(4) Uani 1 1 d .
N2 N 0.65617(16) 0.24406(15) -0.03325(13) 0.0171(4) Uani 1 1 d .
N3 N 0.56533(16) 0.26006(15) 0.01076(12) 0.0156(4) Uani 1 1 d .
N4 N 0.98870(17) 0.76949(16) 0.33660(13) 0.0199(4) Uani 1 1 d .
N5 N 0.98742(18) 0.79539(17) 0.42295(14) 0.0234(4) Uani 1 1 d .
N6 N 0.87301(17) 0.75979(16) 0.43420(13) 0.0204(4) Uani 1 1 d .
C1 C 0.78782(19) 0.57188(18) 0.16444(15) 0.0159(4) Uani 1 1 d .
H1 H 0.759(2) 0.523(2) 0.2032(17) 0.015(6) Uiso 1 1 d .
C2 C 0.85574(19) 0.67914(18) 0.19607(15) 0.0165(4) Uani 1 1 d .
C3 C 0.8993(2) 0.74542(19) 0.13648(16) 0.0186(4) Uani 1 1 d .
H3 H 0.942(3) 0.820(2) 0.1587(19) 0.027(7) Uiso 1 1 d .
C4 C 0.8764(2) 0.7040(2) 0.04636(16) 0.0198(5) Uani 1 1 d .
H4 H 0.906(2) 0.745(2) 0.0076(18) 0.021(7) Uiso 1 1 d .
C5 C 0.81071(19) 0.59700(19) 0.01384(15) 0.0167(4) Uani 1 1 d .
H5 H 0.793(2) 0.572(2) -0.0487(17) 0.014(6) Uiso 1 1 d .
C6 C 0.76606(18) 0.53145(18) 0.07326(15) 0.0147(4) Uani 1 1 d .
C7 C 0.69485(19) 0.41797(18) 0.04014(14) 0.0151(4) Uani 1 1 d .
C8 C 0.58368(18) 0.36480(18) 0.05668(14) 0.0143(4) Uani 1 1 d .
C9 C 0.8482(2) 0.3513(2) -0.05094(18) 0.0214(5) Uani 1 1 d .
H9C H 0.852(3) 0.282(3) -0.084(2) 0.031(8) Uiso 1 1 d .
H9B H 0.851(2) 0.400(2) -0.0914(19) 0.026(7) Uiso 1 1 d .
H9A H 0.908(3) 0.375(3) -0.003(2) 0.040(9) Uiso 1 1 d .
C10 C 0.45990(19) 0.16980(17) 0.00192(15) 0.0150(4) Uani 1 1 d .
C11 C 0.3764(2) 0.15289(19) -0.07205(16) 0.0185(4) Uani 1 1 d .
C12 C 0.2738(2) 0.0692(2) -0.07750(17) 0.0216(5) Uani 1 1 d .
H12 H 0.215(3) 0.058(2) -0.124(2) 0.028(8) Uiso 1 1 d .
C13 C 0.2556(2) 0.00482(19) -0.01360(17) 0.0218(5) Uani 1 1 d .
C14 C 0.3437(2) 0.02347(19) 0.05726(16) 0.0201(5) Uani 1 1 d .
H14 H 0.333(2) -0.020(2) 0.1025(19) 0.025(7) Uiso 1 1 d .
C15 C 0.4472(2) 0.10655(18) 0.06680(15) 0.0172(4) Uani 1 1 d .
C16 C 0.3955(2) 0.2216(2) -0.14140(18) 0.0263(5) Uani 1 1 d .
H16A H 0.469(3) 0.226(3) -0.163(2) 0.035(8) Uiso 1 1 d .
H16C H 0.394(3) 0.293(3) -0.1171(19) 0.028(8) Uiso 1 1 d .
H16B H 0.332(3) 0.193(3) -0.191(2) 0.038(9) Uiso 1 1 d .
C17 C 0.1425(2) -0.0850(2) -0.0223(2) 0.0316(6) Uani 1 1 d .
H17C H 0.151(3) -0.153(3) -0.060(2) 0.052(10) Uiso 1 1 d .
H17B H 0.077(3) -0.064(3) -0.047(2) 0.049(10) Uiso 1 1 d .
H17A H 0.127(3) -0.101(3) 0.036(2) 0.042(9) Uiso 1 1 d .
C18 C 0.5406(2) 0.1270(2) 0.14474(18) 0.0256(5) Uani 1 1 d .
H18C H 0.622(3) 0.141(3) 0.129(2) 0.050(10) Uiso 1 1 d .
H18B H 0.526(3) 0.070(3) 0.172(3) 0.058(11) Uiso 1 1 d .
H18A H 0.541(3) 0.189(3) 0.185(3) 0.058(11) Uiso 1 1 d .
C19 C 0.87914(19) 0.71906(18) 0.29236(15) 0.0178(4) Uani 1 1 d .
C20 C 0.8028(2) 0.71285(19) 0.35676(15) 0.0179(4) Uani 1 1 d .
C21 C 1.1025(2) 0.8018(2) 0.30061(19) 0.0263(5) Uani 1 1 d .
H21C H 1.107(3) 0.742(3) 0.255(2) 0.038(9) Uiso 1 1 d .
H21B H 1.108(3) 0.868(3) 0.284(2) 0.035(9) Uiso 1 1 d .
H21A H 1.165(3) 0.810(3) 0.348(3) 0.057(11) Uiso 1 1 d .
C22 C 0.8414(2) 0.7687(2) 0.52386(15) 0.0202(5) Uani 1 1 d .
C23 C 0.8513(2) 0.6845(2) 0.56748(17) 0.0256(5) Uani 1 1 d .
C24 C 0.8288(2) 0.6978(2) 0.65549(17) 0.0260(5) Uani 1 1 d .
H24 H 0.836(3) 0.645(3) 0.686(2) 0.036(9) Uiso 1 1 d .
C25 C 0.7978(2) 0.7906(2) 0.69763(17) 0.0252(5) Uani 1 1 d .
C26 C 0.7828(2) 0.8700(2) 0.64959(18) 0.0256(5) Uani 1 1 d .
H26 H 0.758(3) 0.936(3) 0.679(2) 0.037(8) Uiso 1 1 d .
C27 C 0.8045(2) 0.86118(19) 0.56149(17) 0.0225(5) Uani 1 1 d .
C28 C 0.8854(4) 0.5827(3) 0.5228(2) 0.0400(8) Uani 1 1 d .
H28B H 0.964(3) 0.605(3) 0.522(2) 0.044(10) Uiso 1 1 d .
H28A H 0.865(4) 0.516(3) 0.554(3) 0.071(13) Uiso 1 1 d .
H28C H 0.849(4) 0.556(3) 0.462(3) 0.069(13) Uiso 1 1 d .
C29 C 0.7810(4) 0.8054(3) 0.7945(2) 0.0410(8) Uani 1 1 d .
H29A H 0.711(4) 0.812(4) 0.803(3) 0.085(16) Uiso 1 1 d .
H29B H 0.796(4) 0.749(4) 0.821(3) 0.073(14) Uiso 1 1 d .
H29C H 0.827(5) 0.870(4) 0.828(3) 0.103(18) Uiso 1 1 d .
C30 C 0.7902(3) 0.9478(2) 0.5098(2) 0.0357(7) Uani 1 1 d .
H30C H 0.741(4) 0.994(3) 0.536(3) 0.071(13) Uiso 1 1 d .
H30B H 0.745(3) 0.918(3) 0.450(2) 0.044(9) Uiso 1 1 d .
H30A H 0.866(4) 0.989(3) 0.503(3) 0.065(12) Uiso 1 1 d .
S1 S 0.29949(5) 0.58658(5) 0.27437(4) 0.01792(11) Uani 1 1 d .
O1 O 0.34599(17) 0.68452(15) 0.23864(14) 0.0329(4) Uani 1 1 d .
O2 O 0.19253(15) 0.59601(15) 0.31840(12) 0.0276(4) Uani 1 1 d .
O3 O 0.39120(15) 0.57090(15) 0.33916(11) 0.0245(4) Uani 1 1 d .
O4 O 0.26606(15) 0.48860(14) 0.20066(11) 0.0233(4) Uani 1 1 d .
O1B1 O 0.02944(17) 0.38735(17) 0.14983(12) 0.0300(4) Uani 1 1 d .
H1O1 H 0.095(4) 0.426(3) 0.170(3) 0.068(14) Uiso 1 1 d .
B1 B -0.0515(2) 0.3989(2) 0.20812(19) 0.0218(5) Uani 1 1 d .
O2B1 O -0.02989(16) 0.47156(17) 0.28665(12) 0.0282(4) Uani 1 1 d .
H1O2 H 0.037(3) 0.513(3) 0.297(2) 0.048(11) Uiso 1 1 d .
O3B1 O -0.16362(16) 0.33056(15) 0.18283(13) 0.0258(4) Uani 1 1 d .
H1O3 H -0.206(3) 0.337(3) 0.221(3) 0.059(12) Uiso 1 1 d .
O1W O 0.3406(2) 0.9033(2) 0.25013(16) 0.0380(5) Uani 1 1 d .
H2W2 H 0.347(3) 0.840(3) 0.252(3) 0.054(12) Uiso 1 1 d .
H1W1 H 0.409(4) 0.940(4) 0.283(3) 0.073(14) Uiso 1 1 d .
N1AA N -0.3266(2) 0.3517(2) 0.31771(18) 0.0388(6) Uani 1 1 d .
C1AA C -0.5015(3) 0.3723(3) 0.4106(2) 0.0394(7) Uani 1 1 d .
H1A1 H -0.5481 0.4162 0.3846 0.059 Uiso 1 1 calc R
H1A2 H -0.4698 0.4087 0.4717 0.059 Uiso 1 1 calc R
H1A3 H -0.5525 0.2998 0.4103 0.059 Uiso 1 1 calc R
C2AA C -0.4030(2) 0.3607(2) 0.35878(19) 0.0295(6) Uani 1 1 d .
N1AB N 0.9190(3) 0.9764(2) 0.2976(2) 0.0505(7) Uani 1 1 d .
C1AB C 0.8451(4) 1.1529(3) 0.3285(3) 0.0622(11) Uani 1 1 d .
H1A4 H 0.7580 1.1343 0.3178 0.093 Uiso 1 1 calc R
H1A5 H 0.8784 1.2019 0.2895 0.093 Uiso 1 1 calc R
H1A6 H 0.8706 1.1895 0.3904 0.093 Uiso 1 1 calc R
C2AB C 0.8869(3) 1.0536(2) 0.3103(2) 0.0329(6) Uani 1 1 d .
N1AC N 0.5292(3) 1.0607(3) 0.3866(2) 0.0645(9) Uani 1 1 d .
C1AC C 0.6209(4) 1.1910(3) 0.5346(2) 0.0644(12) Uani 1 1 d .
H1A7 H 0.7020 1.2301 0.5284 0.097 Uiso 1 1 calc R
H1A8 H 0.6232 1.1491 0.5818 0.097 Uiso 1 1 calc R
H1A9 H 0.5727 1.2438 0.5495 0.097 Uiso 1 1 calc R
C2AC C 0.5689(3) 1.1172(3) 0.4521(2) 0.0416(7) Uani 1 1 d .

loop_
_atom_site_aniso_label
_atom_site_aniso_U_11
_atom_site_aniso_U_22
_atom_site_aniso_U_33
_atom_site_aniso_U_23
_atom_site_aniso_U_13
_atom_site_aniso_U_12
I1 0.01338(7) 0.01582(7) 0.01726(7) 0.00130(5) 0.00356(5) 0.00405(5)
I2 0.01674(7) 0.01912(8) 0.01484(7) 0.00332(5) 0.00002(5) 0.00173(5)
N1 0.0139(9) 0.0186(9) 0.0159(9) 0.0021(7) 0.0040(7) 0.0057(7)
N2 0.0157(9) 0.0181(9) 0.0182(9) 0.0029(7) 0.0044(7) 0.0051(7)
N3 0.0149(9) 0.0131(9) 0.0189(9) 0.0022(7) 0.0039(7) 0.0037(7)
N4 0.0143(9) 0.0213(10) 0.0211(10) -0.0024(8) -0.0014(7) 0.0044(8)
N5 0.0184(10) 0.0277(11) 0.0211(10) -0.0011(8) -0.0022(8) 0.0055(8)
N6 0.0201(10) 0.0218(10) 0.0183(10) 0.0017(8) -0.0016(8) 0.0055(8)
C1 0.0120(10) 0.0172(11) 0.0183(11) 0.0045(9) 0.0013(8) 0.0030(8)
C2 0.0131(10) 0.0181(11) 0.0175(11) 0.0010(8) 0.0004(8) 0.0041(8)
C3 0.0134(10) 0.0178(11) 0.0238(12) 0.0032(9) 0.0021(9) 0.0027(9)
C4 0.0162(11) 0.0217(12) 0.0237(12) 0.0095(9) 0.0068(9) 0.0039(9)
C5 0.0129(10) 0.0215(11) 0.0161(11) 0.0043(9) 0.0014(8) 0.0047(8)
C6 0.0103(10) 0.0154(10) 0.0186(11) 0.0031(8) 0.0026(8) 0.0037(8)
C7 0.0164(10) 0.0173(11) 0.0132(10) 0.0031(8) 0.0022(8) 0.0068(8)
C8 0.0133(10) 0.0148(10) 0.0149(10) 0.0017(8) 0.0025(8) 0.0045(8)
C9 0.0167(11) 0.0250(13) 0.0250(13) 0.0042(10) 0.0100(9) 0.0087(10)
C10 0.0131(10) 0.0119(10) 0.0195(11) 0.0011(8) 0.0039(8) 0.0033(8)
C11 0.0179(11) 0.0166(11) 0.0219(12) 0.0041(9) 0.0042(9) 0.0054(9)
C12 0.0180(11) 0.0193(12) 0.0261(13) 0.0017(9) -0.0005(9) 0.0048(9)
C13 0.0220(12) 0.0135(11) 0.0292(13) 0.0016(9) 0.0078(9) 0.0034(9)
C14 0.0244(12) 0.0156(11) 0.0230(12) 0.0054(9) 0.0101(9) 0.0074(9)
C15 0.0208(11) 0.0148(10) 0.0180(11) 0.0018(8) 0.0069(8) 0.0082(9)
C16 0.0216(13) 0.0306(15) 0.0277(14) 0.0130(11) -0.0006(10) 0.0042(11)
C17 0.0229(13) 0.0242(14) 0.0452(18) 0.0077(12) 0.0054(12) -0.0004(11)
C18 0.0287(14) 0.0265(14) 0.0217(13) 0.0063(11) 0.0003(10) 0.0069(11)
C19 0.0150(10) 0.0148(10) 0.0215(12) 0.0020(9) -0.0033(8) 0.0027(8)
C20 0.0180(11) 0.0175(11) 0.0173(11) 0.0026(8) -0.0014(8) 0.0042(9)
C21 0.0144(11) 0.0340(15) 0.0277(14) 0.0016(11) 0.0011(10) 0.0045(10)
C22 0.0195(11) 0.0223(12) 0.0162(11) -0.0005(9) -0.0024(8) 0.0046(9)
C23 0.0281(13) 0.0279(13) 0.0224(12) 0.0016(10) -0.0003(10) 0.0140(11)
C24 0.0306(14) 0.0278(13) 0.0221(13) 0.0067(10) 0.0032(10) 0.0106(11)
C25 0.0198(12) 0.0261(13) 0.0258(13) -0.0011(10) 0.0068(9) 0.0012(10)
C26 0.0233(12) 0.0183(12) 0.0309(14) -0.0039(10) 0.0068(10) 0.0021(10)
C27 0.0213(12) 0.0164(11) 0.0254(12) -0.0009(9) -0.0026(9) 0.0010(9)
C28 0.066(2) 0.0377(17) 0.0266(15) 0.0056(13) 0.0063(15) 0.0342(17)
C29 0.057(2) 0.0407(19) 0.0282(16) 0.0064(14) 0.0234(15) 0.0122(16)
C30 0.0485(19) 0.0207(14) 0.0378(17) 0.0045(12) 0.0021(14) 0.0103(13)
S1 0.0152(3) 0.0185(3) 0.0196(3) 0.0025(2) 0.0032(2) 0.0039(2)
O1 0.0328(10) 0.0265(10) 0.0418(12) 0.0161(9) 0.0055(8) 0.0048(8)
O2 0.0187(9) 0.0316(10) 0.0294(10) -0.0047(8) 0.0070(7) 0.0070(7)
O3 0.0196(8) 0.0286(9) 0.0237(9) 0.0060(7) -0.0007(7) 0.0030(7)
O4 0.0196(8) 0.0267(9) 0.0207(9) -0.0030(7) 0.0047(6) 0.0053(7)
O1B1 0.0217(9) 0.0410(12) 0.0223(9) 0.0010(8) 0.0053(7) 0.0010(8)
B1 0.0186(13) 0.0287(14) 0.0223(13) 0.0120(11) 0.0019(10) 0.0090(11)
O2B1 0.0187(9) 0.0391(11) 0.0230(9) -0.0006(8) 0.0027(7) 0.0042(8)
O3B1 0.0187(9) 0.0313(10) 0.0273(10) 0.0076(8) 0.0031(7) 0.0046(7)
O1W 0.0383(12) 0.0313(12) 0.0456(13) 0.0084(10) 0.0065(10) 0.0103(10)
N1AA 0.0317(13) 0.0380(14) 0.0452(15) 0.0023(11) 0.0100(11) 0.0085(11)
C1AA 0.0350(16) 0.0344(16) 0.0528(19) 0.0116(14) 0.0206(14) 0.0099(13)
C2AA 0.0293(14) 0.0260(13) 0.0313(14) 0.0031(11) 0.0032(11) 0.0051(11)
N1AB 0.0489(17) 0.0366(15) 0.0609(19) -0.0014(13) -0.0131(14) 0.0142(13)
C1AB 0.054(2) 0.046(2) 0.098(3) 0.026(2) 0.017(2) 0.0239(18)
C2AB 0.0301(14) 0.0310(15) 0.0357(15) 0.0096(12) -0.0030(11) 0.0035(12)
N1AC 0.083(2) 0.0507(19) 0.0446(18) -0.0006(15) -0.0116(17) -0.0012(17)
C1AC 0.100(3) 0.056(2) 0.040(2) -0.0116(17) -0.018(2) 0.047(2)
C2AC 0.0463(18) 0.0406(18) 0.0384(17) 0.0062(14) -0.0016(14) 0.0146(14)

loop_
_atom_type_symbol
_atom_type_description
_atom_type_scat_dispersion_real
_atom_type_scat_dispersion_imag
_atom_type_scat_source
C C 0.0033 0.0016 'International Tables Vol C Tables 4.2.6.8 and 6.1.1.4'
H H 0.0000 0.0000 'International Tables Vol C Tables 4.2.6.8 and 6.1.1.4'
N N 0.0061 0.0033 'International Tables Vol C Tables 4.2.6.8 and 6.1.1.4'
O O 0.0106 0.0060 'International Tables Vol C Tables 4.2.6.8 and 6.1.1.4'
S S 0.1246 0.1234 'International Tables Vol C Tables 4.2.6.8 and 6.1.1.4'
I I -0.4742 1.8119 'International Tables Vol C Tables 4.2.6.8 and 6.1.1.4'
B B 0.0013 0.0007 'International Tables Vol C Tables 4.2.6.8 and 6.1.1.4'

loop_
_geom_angle_atom_site_label_1
_geom_angle_atom_site_label_2
_geom_angle_atom_site_label_3
_geom_angle
N2 N1 C7 113.22(18)
N2 N1 C9 118.31(18)
C7 N1 C9 128.4(2)
N1 N2 N3 103.86(17)
N2 N3 C8 112.79(18)
N2 N3 C10 118.72(17)
C8 N3 C10 128.42(18)
N5 N4 C19 113.07(19)
N5 N4 C21 118.02(19)
C19 N4 C21 128.8(2)
N4 N5 N6 103.78(18)
N5 N6 C20 112.8(2)
N5 N6 C22 118.11(18)
C20 N6 C22 128.9(2)
C6 C1 C2 119.2(2)
C6 C1 H1 118.2(15)
C2 C1 H1 122.5(15)
C1 C2 C3 120.1(2)
C1 C2 C19 118.1(2)
C3 C2 C19 121.7(2)
C4 C3 C2 119.8(2)
C4 C3 H3 120.8(17)
C2 C3 H3 119.4(17)
C3 C4 C5 120.8(2)
C3 C4 H4 120.5(17)
C5 C4 H4 118.7(17)
C4 C5 C6 119.3(2)
C4 C5 H5 118.9(15)
C6 C5 H5 121.7(15)
C1 C6 C5 120.7(2)
C1 C6 C7 119.06(19)
C5 C6 C7 120.3(2)
N1 C7 C8 104.96(19)
N1 C7 C6 123.90(19)
C8 C7 C6 131.1(2)
N3 C8 C7 105.18(18)
N3 C8 I1 123.87(15)
C7 C8 I1 130.81(16)
N1 C9 H9C 109.2(18)
N1 C9 H9B 107.2(17)
H9C C9 H9B 107(2)
N1 C9 H9A 107(2)
H9C C9 H9A 110(3)
H9B C9 H9A 115(3)
C15 C10 C11 123.8(2)
C15 C10 N3 119.0(2)
C11 C10 N3 117.19(19)
C12 C11 C10 116.4(2)
C12 C11 C16 121.7(2)
C10 C11 C16 121.9(2)
C13 C12 C11 122.1(2)
C13 C12 H12 119.4(18)
C11 C12 H12 118.4(18)
C12 C13 C14 118.8(2)
C12 C13 C17 120.1(2)
C14 C13 C17 121.0(2)
C15 C14 C13 121.7(2)
C15 C14 H14 117.9(17)
C13 C14 H14 120.4(17)
C10 C15 C14 117.1(2)
C10 C15 C18 121.9(2)
C14 C15 C18 121.0(2)
C11 C16 H16A 113.2(19)
C11 C16 H16C 109.4(18)
H16A C16 H16C 106(3)
C11 C16 H16B 110.0(19)
H16A C16 H16B 109(3)
H16C C16 H16B 108(3)
C13 C17 H17C 111(2)
C13 C17 H17B 111(2)
H17C C17 H17B 110(3)
C13 C17 H17A 109.8(19)
H17C C17 H17A 107(3)
H17B C17 H17A 109(3)
C15 C18 H18C 114(2)
C15 C18 H18B 109(2)
H18C C18 H18B 110(3)
C15 C18 H18A 112(2)
H18C C18 H18A 103(3)
H18B C18 H18A 108(3)
N4 C19 C20 105.3(2)
N4 C19 C2 124.3(2)
C20 C19 C2 130.3(2)
N6 C20 C19 105.0(2)
N6 C20 I2 123.86(17)
C19 C20 I2 131.12(17)
N4 C21 H21C 107.1(19)
N4 C21 H21B 109.1(19)
H21C C21 H21B 116(3)
N4 C21 H21A 107(2)
H21C C21 H21A 108(3)
H21B C21 H21A 109(3)
C23 C22 C27 124.1(2)
C23 C22 N6 117.5(2)
C27 C22 N6 118.4(2)
C24 C23 C22 116.8(2)
C24 C23 C28 120.7(2)
C22 C23 C28 122.4(2)
C25 C24 C23 121.5(2)
C25 C24 H24 119(2)
C23 C24 H24 119(2)
C24 C25 C26 119.4(2)
C24 C25 C29 120.1(3)
C26 C25 C29 120.5(3)
C27 C26 C25 121.5(2)
C27 C26 H26 118.4(18)
C25 C26 H26 120.1(18)
C26 C27 C22 116.5(2)
C26 C27 C30 121.6(2)
C22 C27 C30 121.9(2)
C23 C28 H28B 104(2)
C23 C28 H28A 115(2)
H28B C28 H28A 111(3)
C23 C28 H28C 113(2)
H28B C28 H28C 108(3)
H28A C28 H28C 106(3)
C25 C29 H29A 112(3)
C25 C29 H29B 114(3)
H29A C29 H29B 108(4)
C25 C29 H29C 113(3)
H29A C29 H29C 102(4)
H29B C29 H29C 107(4)
C27 C30 H30C 114(2)
C27 C30 H30B 114(2)
H30C C30 H30B 100(3)
C27 C30 H30A 109(2)
H30C C30 H30A 111(3)
H30B C30 H30A 109(3)
O1 S1 O2 110.70(11)
O1 S1 O3 110.14(11)
O2 S1 O3 109.12(11)
O1 S1 O4 109.52(11)
O2 S1 O4 108.37(10)
O3 S1 O4 108.96(10)
B1 O1B1 H1O1 111(3)
O2B1 B1 O1B1 125.2(2)
O2B1 B1 O3B1 119.4(2)
O1B1 B1 O3B1 115.4(2)
B1 O2B1 H1O2 115(3)
B1 O3B1 H1O3 112(3)
H2W2 O1W H1W1 97(4)
C2AA C1AA H1A1 109.5
C2AA C1AA H1A2 109.5
H1A1 C1AA H1A2 109.5
C2AA C1AA H1A3 109.5
H1A1 C1AA H1A3 109.5
H1A2 C1AA H1A3 109.5
N1AA C2AA C1AA 179.5(3)
C2AB C1AB H1A4 109.5
C2AB C1AB H1A5 109.5
H1A4 C1AB H1A5 109.5
C2AB C1AB H1A6 109.5
H1A4 C1AB H1A6 109.5
H1A5 C1AB H1A6 109.5
N1AB C2AB C1AB 178.9(4)
C2AC C1AC H1A7 109.5
C2AC C1AC H1A8 109.5
H1A7 C1AC H1A8 109.5
C2AC C1AC H1A9 109.5
H1A7 C1AC H1A9 109.5
H1A8 C1AC H1A9 109.5
N1AC C2AC C1AC 178.8(4)

loop_
_geom_bond_atom_site_label_1
_geom_bond_atom_site_label_2
_geom_bond_distance
I1 C8 2.071(2)
I2 C20 2.084(2)
N1 N2 1.322(3)
N1 C7 1.363(3)
N1 C9 1.469(3)
N2 N3 1.329(2)
N3 C8 1.364(3)
N3 C10 1.458(3)
N4 N5 1.318(3)
N4 C19 1.360(3)
N4 C21 1.469(3)
N5 N6 1.337(3)
N6 C20 1.357(3)
N6 C22 1.448(3)
C1 C6 1.395(3)
C1 C2 1.400(3)
C1 H1 0.96(3)
C2 C3 1.402(3)
C2 C19 1.469(3)
C3 C4 1.383(3)
C3 H3 0.95(3)
C4 C5 1.391(3)
C4 H4 0.90(3)
C5 C6 1.397(3)
C5 H5 0.95(3)
C6 C7 1.478(3)
C7 C8 1.378(3)
C9 H9C 0.96(3)
C9 H9B 0.95(3)
C9 H9A 0.94(3)
C10 C15 1.390(3)
C10 C11 1.398(3)
C11 C12 1.395(3)
C11 C16 1.499(3)
C12 C13 1.391(3)
C12 H12 0.92(3)
C13 C14 1.394(4)
C13 C17 1.514(3)
C14 C15 1.390(3)
C14 H14 0.96(3)
C15 C18 1.507(3)
C16 H16A 0.92(3)
C16 H16C 0.93(3)
C16 H16B 0.98(3)
C17 H17C 0.99(4)
C17 H17B 0.94(4)
C17 H17A 0.98(3)
C18 H18C 0.98(4)
C18 H18B 0.89(4)
C18 H18A 0.92(4)
C19 C20 1.378(3)
C21 H21C 0.96(3)
C21 H21B 0.92(3)
C21 H21A 0.96(4)
C22 C23 1.390(3)
C22 C27 1.397(3)
C23 C24 1.390(4)
C23 C28 1.513(4)
C24 C25 1.387(4)
C24 H24 0.90(3)
C25 C26 1.394(4)
C25 C29 1.506(4)
C26 C27 1.390(4)
C26 H26 0.99(3)
C27 C30 1.507(4)
C28 H28B 0.89(4)
C28 H28A 1.05(4)
C28 H28C 0.97(4)
C29 H29A 0.86(5)
C29 H29B 0.93(5)
C29 H29C 0.91(5)
C30 H30C 0.97(4)
C30 H30B 1.00(4)
C30 H30A 0.93(4)
S1 O1 1.4640(19)
S1 O2 1.4757(17)
S1 O3 1.4824(17)
S1 O4 1.4939(17)
O1B1 B1 1.361(3)
O1B1 H1O1 0.81(4)
B1 O2B1 1.361(3)
B1 O3B1 1.378(3)
O2B1 H1O2 0.82(4)
O3B1 H1O3 0.80(4)
O1W H2W2 0.84(4)
O1W H1W1 0.89(5)
N1AA C2AA 1.141(4)
C1AA C2AA 1.461(4)
C1AA H1A1 0.9800
C1AA H1A2 0.9800
C1AA H1A3 0.9800
N1AB C2AB 1.125(4)
C1AB C2AB 1.452(4)
C1AB H1A4 0.9800
C1AB H1A5 0.9800
C1AB H1A6 0.9800
N1AC C2AC 1.132(4)
C1AC C2AC 1.445(4)
C1AC H1A7 0.9800
C1AC H1A8 0.9800
C1AC H1A9 0.9800

loop_
_geom_hbond_atom_site_label_D
_geom_hbond_atom_site_label_H
_geom_hbond_atom_site_label_A
_geom_hbond_distance_DH
_geom_hbond_distance_HA
_geom_hbond_distance_DA
_geom_hbond_angle_DHA
O1B1 H1O1 S1 0.81(4) 2.93(4) 3.716(2) 166(4)
O1B1 H1O1 O4 0.81(4) 1.96(4) 2.749(3) 166(4)
O2B1 H1O2 O2 0.82(4) 1.85(4) 2.667(3) 175(4)
O3B1 H1O3 N1AA 0.80(4) 2.13(4) 2.929(3) 177(4)
O1W H2W2 O1 0.84(4) 1.96(4) 2.791(3) 171(4)
O1W H1W1 N1AC 0.89(5) 2.18(5) 3.023(4) 158(4)

loop_
_publcif_info_datablock.id
_publcif_info_datablock.publ_exptl
_publcif_info_datablock.publ_geom
_publcif_info_datablock.structure
{72728067-5012-468d-aa48-753b0f2b03c1} y y y
